data_7224980
loop_
_publ_author_name
'Hornung, Julius'
'H\"ubner, Olaf'
'Kaifer, Elisabeth'
'Himmel, Hans-J\"org'

_publ_section_title
;
 Bent and twisted: the electronic structure of 2-azapropenylium ions
 obtained by guanidine oxidation
;
_journal_issue 45
_journal_name_full 'RSC Adv.'
_journal_page_first 39323
_journal_paper_doi 10.1039/C6RA04494H
_journal_volume 6
_journal_year 2016
_chemical_formula_sum 'C20 H34 F12 N8 P2'
_chemical_formula_weight 676.49
_space_group_crystal_system monoclinic
_space_group_IT_number 14
_space_group_name_Hall '-P 2ybc'
_space_group_name_H-M_alt 'P 1 21/c 1'
_symmetry_space_group_name_Hall '-P 2ybc'
_symmetry_space_group_name_H-M 'P 1 21/c 1'
_atom_sites_solution_hydrogens geom
_audit_creation_method SHELXL-2014/7
_audit_update_record
;
2016-02-19 deposited with the CCDC.
2016-04-12 downloaded from the CCDC.
;
_cell_angle_alpha 90
_cell_angle_beta 92.38(3)
_cell_angle_gamma 90
_cell_formula_units_Z 2
_cell_length_a 9.0000(18)
_cell_length_b 14.045(3)
_cell_length_c 11.779(2)
_cell_measurement_reflns_used 7879
_cell_measurement_temperature 100
_cell_measurement_theta_max 29.16
_cell_measurement_theta_min 2.26
_cell_volume 1487.6(5)
_computing_cell_refinement 'DENZO/SKALEPACK (Bruker AXS, 1997-2009)'
_computing_data_collection 'COLLECT (Bruker AXS, 1997-2009)'
_computing_data_reduction 'DENZO/SKALEPACK (Bruker AXS, 1997-2009)'
_computing_molecular_graphics 'XPMA (Zsolnai, Huttner, 1994)'
_computing_publication_material 'SHELXL-2014/7 (Sheldrick, 2014)'
_computing_structure_refinement 'SHELXL-2014/7 (Sheldrick, 2014)'
_computing_structure_solution 'SHELXS-2014/7 (Sheldrick, 2014)'
_diffrn_ambient_temperature 100
_diffrn_measured_fraction_theta_full 1.000
_diffrn_measured_fraction_theta_max 0.997
_diffrn_measurement_device_type 'NONIUS KAPPA CCD'
_diffrn_measurement_method 'O-Scan    '
_diffrn_radiation_monochromator graphite
_diffrn_radiation_source 'fine-focus sealed tube'
_diffrn_radiation_type MoK\a
_diffrn_radiation_wavelength 0.71073
_diffrn_reflns_av_R_equivalents 0.0229
_diffrn_reflns_av_unetI/netI 0.0320
_diffrn_reflns_Laue_measured_fraction_full 1.000
_diffrn_reflns_Laue_measured_fraction_max 0.997
_diffrn_reflns_limit_h_max 12
_diffrn_reflns_limit_h_min -12
_diffrn_reflns_limit_k_max 19
_diffrn_reflns_limit_k_min -19
_diffrn_reflns_limit_l_max 15
_diffrn_reflns_limit_l_min -16
_diffrn_reflns_number 7879
_diffrn_reflns_point_group_measured_fraction_full 1.000
_diffrn_reflns_point_group_measured_fraction_max 0.997
_diffrn_reflns_theta_full 25.242
_diffrn_reflns_theta_max 29.156
_diffrn_reflns_theta_min 2.258
_exptl_absorpt_coefficient_mu 0.248
_exptl_absorpt_correction_type none
_exptl_crystal_colour yellow
_exptl_crystal_density_diffrn 1.510
_exptl_crystal_density_method 'not measured'
_exptl_crystal_description plate
_exptl_crystal_F_000 696
_exptl_crystal_size_max 0.35
_exptl_crystal_size_mid 0.25
_exptl_crystal_size_min 0.15
_refine_diff_density_max 0.404
_refine_diff_density_min -0.444
_refine_diff_density_rms 0.064
_refine_ls_extinction_method none
_refine_ls_goodness_of_fit_ref 1.038
_refine_ls_hydrogen_treatment constr
_refine_ls_matrix_type full
_refine_ls_number_parameters 195
_refine_ls_number_reflns 3998
_refine_ls_number_restraints 0
_refine_ls_restrained_S_all 1.038
_refine_ls_R_factor_all 0.0821
_refine_ls_R_factor_gt 0.0547
_refine_ls_shift/su_max 0.000
_refine_ls_shift/su_mean 0.000
_refine_ls_structure_factor_coef Fsqd
_refine_ls_weighting_details 'w=1/[\s^2^(Fo^2^)+(0.0819P)^2^+0.7221P] where P=(Fo^2^+2Fc^2^)/3'
_refine_ls_weighting_scheme calc
_refine_ls_wR_factor_gt 0.1406
_refine_ls_wR_factor_ref 0.1590
_reflns_Friedel_coverage 0.000
_reflns_number_gt 2828
_reflns_number_total 3998
_reflns_threshold_expression 'I > 2\s(I)'
_cod_data_source_file c6ra04494h2.cif
_cod_data_source_block juh017
_cod_database_code 7224980
_shelx_shelxl_version_number 2014/7
_shelx_space_group_comment
;
The symmetry employed for this shelxl refinement is uniquely defined
by the following loop, which should always be used as a source of
symmetry information in preference to the above space-group names.
They are only intended as comments.
;

loop_
_space_group_symop_operation_xyz
'x, y, z'
'-x, y+1/2, -z+1/2'
'-x, -y, -z'
'x, -y-1/2, z-1/2'

loop_
_atom_site_label
_atom_site_type_symbol
_atom_site_fract_x
_atom_site_fract_y
_atom_site_fract_z
_atom_site_U_iso_or_equiv
_atom_site_adp_type
_atom_site_occupancy
_atom_site_site_symmetry_order
_atom_site_calc_flag
_atom_site_refinement_flags_posn
_atom_site_refinement_flags_adp
P1 P 0.68327(6) 0.86962(4) 0.19348(5) 0.03539(17) Uani 1 1 d . .
F1 F 0.77189(17) 0.79092(11) 0.26498(12) 0.0539(4) Uani 1 1 d . .
F2 F 0.78275(19) 0.95210(12) 0.24935(14) 0.0649(5) Uani 1 1 d . .
F3 F 0.5917(3) 0.94603(13) 0.1221(2) 0.1029(9) Uani 1 1 d . .
F4 F 0.5805(2) 0.78721(10) 0.13936(14) 0.0633(5) Uani 1 1 d . .
F5 F 0.57483(18) 0.87953(12) 0.29609(17) 0.0692(5) Uani 1 1 d . .
F6 F 0.7931(3) 0.85904(16) 0.09353(16) 0.0920(7) Uani 1 1 d . .
N1 N 0.78886(17) 1.02613(12) 0.56667(13) 0.0271(3) Uani 1 1 d . .
N2 N 0.86186(18) 0.99833(12) 0.75471(14) 0.0290(4) Uani 1 1 d . .
N3 N 0.92778(17) 0.88956(12) 0.61306(14) 0.0286(4) Uani 1 1 d . .
C1 C 0.6506(2) 1.01184(13) 0.53777(15) 0.0241(4) Uani 1 1 d . .
C2 C 0.5796(2) 1.07831(13) 0.45709(15) 0.0261(4) Uani 1 1 d . .
H2 H 0.6339 1.1294 0.4305 0.031 Uiso 1 1 calc R U
C4 C 0.86003(19) 0.96704(14) 0.64842(16) 0.0256(4) Uani 1 1 d . .
C5 C 0.8861(2) 0.93766(16) 0.85544(17) 0.0372(5) Uani 1 1 d . .
H5A H 0.8702 0.8722 0.8346 0.056 Uiso 1 1 calc R U
H5B H 0.8177 0.9554 0.9122 0.056 Uiso 1 1 calc R U
H5C H 0.9862 0.9457 0.8853 0.056 Uiso 1 1 calc R U
C6 C 0.8217(3) 1.09715(16) 0.78023(19) 0.0382(5) Uani 1 1 d . .
H6A H 0.8349 1.1361 0.7144 0.057 Uiso 1 1 calc R U
H6B H 0.8844 1.1202 0.8422 0.057 Uiso 1 1 calc R U
H6C H 0.7197 1.0997 0.8007 0.057 Uiso 1 1 calc R U
C7 C 1.0512(2) 0.84358(15) 0.67762(19) 0.0331(4) Uani 1 1 d . .
H7A H 1.0995 0.8894 0.7271 0.050 Uiso 1 1 calc R U
H7B H 1.1214 0.8190 0.6259 0.050 Uiso 1 1 calc R U
H7C H 1.0133 0.7924 0.7220 0.050 Uiso 1 1 calc R U
C8 C 0.8923(2) 0.84996(16) 0.49957(18) 0.0341(4) Uani 1 1 d . .
H8A H 0.7934 0.8243 0.4973 0.051 Uiso 1 1 calc R U
H8B H 0.9618 0.8003 0.4837 0.051 Uiso 1 1 calc R U
H8C H 0.8987 0.8994 0.4437 0.051 Uiso 1 1 calc R U
C3 C 0.4383(2) 1.06702(13) 0.42087(15) 0.0250(4) Uani 1 1 d . .
H3 H 0.3958 1.1098 0.3687 0.030 Uiso 1 1 calc R U
N11 N 1.2144(2) 0.79501(16) 0.95222(18) 0.0472(5) Uani 1 1 d . .
C11 C 1.3277(3) 0.81410(15) 0.91935(18) 0.0357(5) Uani 1 1 d . .
C12 C 1.4727(3) 0.8378(2) 0.8772(2) 0.0490(6) Uani 1 1 d . .
H12A H 1.4954 0.7952 0.8165 0.073 Uiso 1 1 calc R U
H12B H 1.5470 0.8318 0.9376 0.073 Uiso 1 1 calc R U
H12C H 1.4714 0.9021 0.8494 0.073 Uiso 1 1 calc R U

loop_
_atom_site_aniso_label
_atom_site_aniso_U_11
_atom_site_aniso_U_22
_atom_site_aniso_U_33
_atom_site_aniso_U_23
_atom_site_aniso_U_13
_atom_site_aniso_U_12
P1 0.0440(3) 0.0271(3) 0.0346(3) 0.0013(2) -0.0035(2) 0.0010(2)
F1 0.0630(9) 0.0515(9) 0.0468(8) 0.0085(6) -0.0026(7) 0.0206(7)
F2 0.0754(11) 0.0562(10) 0.0618(10) 0.0027(8) -0.0130(8) -0.0321(8)
F3 0.148(2) 0.0374(10) 0.1165(17) 0.0071(9) -0.0808(15) 0.0145(11)
F4 0.0912(12) 0.0365(8) 0.0598(10) -0.0068(7) -0.0248(9) -0.0113(8)
F5 0.0567(10) 0.0578(10) 0.0955(14) -0.0342(9) 0.0310(9) -0.0012(8)
F6 0.1306(19) 0.0973(15) 0.0515(11) 0.0058(10) 0.0458(11) -0.0184(13)
N1 0.0260(8) 0.0276(8) 0.0277(8) 0.0024(6) -0.0002(6) -0.0019(6)
N2 0.0314(8) 0.0274(8) 0.0279(8) 0.0001(6) -0.0017(6) -0.0005(6)
N3 0.0264(8) 0.0295(8) 0.0297(8) -0.0006(6) -0.0005(6) 0.0006(6)
C1 0.0267(9) 0.0239(9) 0.0216(8) -0.0004(6) 0.0016(6) -0.0008(7)
C2 0.0281(9) 0.0240(9) 0.0263(9) 0.0030(7) 0.0025(7) -0.0023(7)
C4 0.0215(8) 0.0260(9) 0.0291(9) 0.0026(7) -0.0008(7) -0.0031(7)
C5 0.0446(12) 0.0391(12) 0.0275(10) 0.0034(8) -0.0020(8) -0.0003(9)
C6 0.0457(12) 0.0305(11) 0.0382(11) -0.0066(9) -0.0011(9) 0.0026(9)
C7 0.0272(9) 0.0307(10) 0.0411(11) 0.0027(8) -0.0027(8) 0.0031(8)
C8 0.0321(10) 0.0382(11) 0.0322(10) -0.0075(8) 0.0024(8) -0.0001(8)
C3 0.0288(9) 0.0234(9) 0.0227(8) 0.0017(7) 0.0018(7) 0.0005(7)
N11 0.0469(11) 0.0490(12) 0.0454(11) 0.0047(9) 0.0001(9) -0.0062(9)
C11 0.0460(12) 0.0306(11) 0.0303(10) 0.0002(8) -0.0013(9) 0.0020(9)
C12 0.0491(13) 0.0533(15) 0.0454(13) 0.0057(11) 0.0139(11) 0.0055(12)

loop_
_atom_type_symbol
_atom_type_description
_atom_type_scat_dispersion_real
_atom_type_scat_dispersion_imag
_atom_type_scat_source
C C 0.0033 0.0016 'International Tables Vol C Tables 4.2.6.8 and 6.1.1.4'
H H 0.0000 0.0000 'International Tables Vol C Tables 4.2.6.8 and 6.1.1.4'
N N 0.0061 0.0033 'International Tables Vol C Tables 4.2.6.8 and 6.1.1.4'
F F 0.0171 0.0103 'International Tables Vol C Tables 4.2.6.8 and 6.1.1.4'
P P 0.1023 0.0942 'International Tables Vol C Tables 4.2.6.8 and 6.1.1.4'

loop_
_geom_angle_atom_site_label_1
_geom_angle_atom_site_label_2
_geom_angle_atom_site_label_3
_geom_angle
_geom_angle_site_symmetry_1
_geom_angle_site_symmetry_3
F3 P1 F6 89.75(14) . .
F3 P1 F1 178.53(11) . .
F6 P1 F1 90.79(11) . .
F3 P1 F2 89.87(10) . .
F6 P1 F2 91.03(11) . .
F1 P1 F2 91.49(10) . .
F3 P1 F5 91.28(13) . .
F6 P1 F5 178.88(12) . .
F1 P1 F5 88.19(10) . .
F2 P1 F5 88.54(9) . .
F3 P1 F4 89.95(10) . .
F6 P1 F4 90.24(12) . .
F1 P1 F4 88.68(9) . .
F2 P1 F4 178.71(10) . .
F5 P1 F4 90.19(10) . .
C1 N1 C4 119.69(16) . .
C4 N2 C6 120.86(16) . .
C4 N2 C5 124.45(17) . .
C6 N2 C5 114.34(16) . .
C4 N3 C7 123.16(16) . .
C4 N3 C8 120.78(16) . .
C7 N3 C8 115.79(16) . .
N1 C1 C2 117.55(16) . .
N1 C1 C3 124.35(17) . 3_676
C2 C1 C3 118.10(16) . 3_676
C3 C2 C1 121.16(17) . .
C3 C2 H2 119.4 . .
C1 C2 H2 119.4 . .
N3 C4 N2 125.58(17) . .
N3 C4 N1 118.22(17) . .
N2 C4 N1 116.01(17) . .
N2 C5 H5A 109.5 . .
N2 C5 H5B 109.5 . .
H5A C5 H5B 109.5 . .
N2 C5 H5C 109.5 . .
H5A C5 H5C 109.5 . .
H5B C5 H5C 109.5 . .
N2 C6 H6A 109.5 . .
N2 C6 H6B 109.5 . .
H6A C6 H6B 109.5 . .
N2 C6 H6C 109.5 . .
H6A C6 H6C 109.5 . .
H6B C6 H6C 109.5 . .
N3 C7 H7A 109.5 . .
N3 C7 H7B 109.5 . .
H7A C7 H7B 109.5 . .
N3 C7 H7C 109.5 . .
H7A C7 H7C 109.5 . .
H7B C7 H7C 109.5 . .
N3 C8 H8A 109.5 . .
N3 C8 H8B 109.5 . .
H8A C8 H8B 109.5 . .
N3 C8 H8C 109.5 . .
H8A C8 H8C 109.5 . .
H8B C8 H8C 109.5 . .
C2 C3 C1 120.74(17) . 3_676
C2 C3 H3 119.6 . .
C1 C3 H3 119.6 3_676 .
N11 C11 C12 179.6(3) . .
C11 C12 H12A 109.5 . .
C11 C12 H12B 109.5 . .
H12A C12 H12B 109.5 . .
C11 C12 H12C 109.5 . .
H12A C12 H12C 109.5 . .
H12B C12 H12C 109.5 . .

loop_
_geom_bond_atom_site_label_1
_geom_bond_atom_site_label_2
_geom_bond_distance
_geom_bond_site_symmetry_2
P1 F3 1.5749(17) .
P1 F6 1.5754(19) .
P1 F1 1.5847(15) .
P1 F2 1.5898(16) .
P1 F5 1.5908(17) .
P1 F4 1.5977(16) .
N1 C1 1.292(2) .
N1 C4 1.405(2) .
N2 C4 1.326(2) .
N2 C6 1.468(3) .
N2 C5 1.470(3) .
N3 C4 1.323(2) .
N3 C7 1.469(2) .
N3 C8 1.471(3) .
C1 C2 1.460(2) .
C1 C3 1.461(2) 3_676
C2 C3 1.334(3) .
C2 H2 0.9300 .
C5 H5A 0.9600 .
C5 H5B 0.9600 .
C5 H5C 0.9600 .
C6 H6A 0.9600 .
C6 H6B 0.9600 .
C6 H6C 0.9600 .
C7 H7A 0.9600 .
C7 H7B 0.9600 .
C7 H7C 0.9600 .
C8 H8A 0.9600 .
C8 H8B 0.9600 .
C8 H8C 0.9600 .
C3 C1 1.461(2) 3_676
C3 H3 0.9300 .
N11 C11 1.138(3) .
C11 C12 1.455(3) .
C12 H12A 0.9600 .
C12 H12B 0.9600 .
C12 H12C 0.9600 .

loop_
_geom_torsion_atom_site_label_1
_geom_torsion_atom_site_label_2
_geom_torsion_atom_site_label_3
_geom_torsion_atom_site_label_4
_geom_torsion
_geom_torsion_site_symmetry_1
_geom_torsion_site_symmetry_4
C4 N1 C1 C2 176.77(16) . .
C4 N1 C1 C3 -4.2(3) . 3_676
N1 C1 C2 C3 178.30(18) . .
C3 C1 C2 C3 -0.8(3) 3_676 .
C7 N3 C4 N2 -19.8(3) . .
C8 N3 C4 N2 166.46(18) . .
C7 N3 C4 N1 155.04(17) . .
C8 N3 C4 N1 -18.7(3) . .
C6 N2 C4 N3 161.97(18) . .
C5 N2 C4 N3 -25.2(3) . .
C6 N2 C4 N1 -13.0(3) . .
C5 N2 C4 N1 159.82(17) . .
C1 N1 C4 N3 90.5(2) . .
C1 N1 C4 N2 -94.2(2) . .
C1 C2 C3 C1 0.8(3) . 3_676
